data_4036071
loop_
_publ_author_name
'Ganga-Sah, Yumeela'
'Leznoff, Daniel B.'
'Bennet, Andrew J.'

_publ_section_title
;
 Synthesis of Sterically Congested 2,2'-Bi(Adamantyl)-based Alcohol and
 Amines.
;
_journal_name_full 'The Journal of organic chemistry'
_journal_paper_doi 10.1021/acs.joc.9b02293
_journal_year 2019
_chemical_absolute_configuration unk
_chemical_formula_sum 'C20 H28 O'
_chemical_formula_weight 284.42
_space_group_crystal_system monoclinic
_space_group_IT_number 4
_space_group_name_Hall 'P 2yb'
_space_group_name_H-M_alt 'P 1 21 1'
_atom_sites_solution_hydrogens geom
_audit_creation_method SHELXL-2018/1
_audit_update_record
;
2019-09-03 deposited with the CCDC.	2019-09-03 downloaded from the CCDC.
;
_cell_angle_alpha 90
_cell_angle_beta 93.513(3)
_cell_angle_gamma 90
_cell_formula_units_Z 2
_cell_length_a 6.5560(4)
_cell_length_b 12.1153(8)
_cell_length_c 9.5191(7)
_cell_measurement_reflns_used 7254
_cell_measurement_temperature 293(2)
_cell_measurement_theta_max 25.38
_cell_measurement_theta_min 2.72
_cell_volume 754.66(9)
_computing_cell_refinement 'Bruker SAINT'
_computing_data_collection 'Bruker APEX2'
_computing_data_reduction 'Bruker SAINT'
_computing_molecular_graphics 'Bruker SHELXTL'
_computing_publication_material 'Bruker SHELXTL'
_computing_structure_refinement 'SHELXL-2018/1 (Sheldrick, 2018)'
_computing_structure_solution 'SHELXT 2014/4 (Sheldrick, 2014)'
_diffrn_ambient_temperature 293(2)
_diffrn_measured_fraction_theta_full 1.000
_diffrn_measured_fraction_theta_max 0.999
_diffrn_measurement_device_type 'Bruker APEX-II CCD'
_diffrn_measurement_method '\f and \w scans'
_diffrn_radiation_type MoK\a
_diffrn_radiation_wavelength 0.71073
_diffrn_reflns_av_R_equivalents 0.0477
_diffrn_reflns_av_unetI/netI 0.0323
_diffrn_reflns_Laue_measured_fraction_full 1.000
_diffrn_reflns_Laue_measured_fraction_max 0.999
_diffrn_reflns_limit_h_max 7
_diffrn_reflns_limit_h_min -7
_diffrn_reflns_limit_k_max 14
_diffrn_reflns_limit_k_min -14
_diffrn_reflns_limit_l_max 11
_diffrn_reflns_limit_l_min -11
_diffrn_reflns_number 11392
_diffrn_reflns_point_group_measured_fraction_full 1.000
_diffrn_reflns_point_group_measured_fraction_max 0.999
_diffrn_reflns_theta_full 25.242
_diffrn_reflns_theta_max 25.387
_diffrn_reflns_theta_min 2.143
_exptl_absorpt_coefficient_mu 0.074
_exptl_absorpt_correction_T_max 0.7452
_exptl_absorpt_correction_T_min 0.6712
_exptl_absorpt_correction_type multi-scan
_exptl_crystal_colour yellow
_exptl_crystal_density_diffrn 1.252
_exptl_crystal_description block
_exptl_crystal_F_000 312
_exptl_crystal_size_max 0.262
_exptl_crystal_size_mid 0.243
_exptl_crystal_size_min 0.166
_refine_diff_density_max 0.407
_refine_diff_density_min -0.249
_refine_diff_density_rms 0.063
_refine_ls_abs_structure_details
;
 Flack x determined using 998 quotients [(I+)-(I-)]/[(I+)+(I-)]
 (Parsons, Flack and Wagner, Acta Cryst. B69 (2013) 249-259).
;
_refine_ls_abs_structure_Flack -0.4(10)
_refine_ls_extinction_method none
_refine_ls_goodness_of_fit_ref 1.400
_refine_ls_hydrogen_treatment constr
_refine_ls_matrix_type full
_refine_ls_number_parameters 190
_refine_ls_number_reflns 2775
_refine_ls_number_restraints 1
_refine_ls_restrained_S_all 1.399
_refine_ls_R_factor_all 0.0745
_refine_ls_R_factor_gt 0.0622
_refine_ls_shift/su_max 0.000
_refine_ls_shift/su_mean 0.000
_refine_ls_structure_factor_coef Fsqd
_refine_ls_weighting_details 'w=1/[\s^2^(Fo^2^)+(0.1000P)^2^] where P=(Fo^2^+2Fc^2^)/3'
_refine_ls_weighting_scheme calc
_refine_ls_wR_factor_gt 0.1694
_refine_ls_wR_factor_ref 0.1838
_reflns_Friedel_coverage 0.903
_reflns_Friedel_fraction_full 1.000
_reflns_Friedel_fraction_max 0.998
_reflns_number_gt 2406
_reflns_number_total 2775
_reflns_threshold_expression 'I > 2\s(I)'
_cod_data_source_file jo9b02293_si_002.cif
_cod_data_source_block mo_YG4108CK_0m_a
_cod_depositor_comments
;
The following automatic conversions were performed:

data item '_exptl_absorpt_correction_type' value 'Multi-scan' was
changed to 'multi-scan' in accordance with the
/home/data/users/saulius/crontab/automatic-downloads/rss-feeds/ACS/lib/dictionaries/cif_core.dic
dictionary named 'cif_core.dic' version 2.4.2 last updated on
2011-04-26.

Automatic conversion script
Id: cif_fix_values 6909 2019-04-08 15:41:33Z antanas 
;
_cod_original_sg_symbol_H-M 'P 21'
_cod_database_code 4036071
_shelx_shelxl_version_number 2018/1
_shelx_space_group_comment
;
The symmetry employed for this shelxl refinement is uniquely defined
by the following loop, which should always be used as a source of
symmetry information in preference to the above space-group names.
They are only intended as comments.
;
_shelx_estimated_absorpt_t_min 0.963
_shelx_estimated_absorpt_t_max 0.986

loop_
_space_group_symop_operation_xyz
'x, y, z'
'-x, y+1/2, -z'

loop_
_atom_site_label
_atom_site_type_symbol
_atom_site_fract_x
_atom_site_fract_y
_atom_site_fract_z
_atom_site_U_iso_or_equiv
_atom_site_adp_type
_atom_site_occupancy
_atom_site_site_symmetry_order
_atom_site_calc_flag
_atom_site_refinement_flags_posn
_atom_site_refinement_flags_adp
O1 O 0.9886(6) 0.5065(4) 1.0895(4) 0.0543(11) Uani 1 1 d . .
C1 C 0.5974(7) 0.3689(3) 0.7957(4) 0.0273(10) Uani 1 1 d . .
H1 H 0.577303 0.344934 0.697546 0.033 Uiso 1 1 calc R U
C2 C 0.6419(6) 0.4936(3) 0.7992(4) 0.0214(9) Uani 1 1 d . .
H2 H 0.519322 0.531075 0.759063 0.026 Uiso 1 1 calc R U
C3 C 0.6706(6) 0.5288(3) 0.9558(4) 0.0232(9) Uani 1 1 d . .
H3 H 0.700503 0.607932 0.962353 0.028 Uiso 1 1 calc R U
C5 C 0.4320(6) 0.3787(3) 1.0251(5) 0.0284(10) Uani 1 1 d . .
H5 H 0.306920 0.362673 1.072597 0.034 Uiso 1 1 calc R U
C4 C 0.4766(7) 0.5022(4) 1.0323(5) 0.0284(10) Uani 1 1 d . .
H4A H 0.495104 0.525089 1.129950 0.034 Uiso 1 1 calc R U
H4B H 0.361719 0.542802 0.988979 0.034 Uiso 1 1 calc R U
C7 C 0.8075(6) 0.3408(4) 1.0213(5) 0.0301(10) Uani 1 1 d . .
H7 H 0.923827 0.301553 1.067561 0.036 Uiso 1 1 calc R U
C6 C 0.6108(6) 0.3167(3) 1.0971(4) 0.0270(10) Uani 1 1 d . .
H6A H 0.582951 0.238082 1.094876 0.032 Uiso 1 1 calc R U
H6B H 0.628879 0.339525 1.194710 0.032 Uiso 1 1 calc R U
C8 C 0.7764(7) 0.3051(3) 0.8666(5) 0.0318(10) Uani 1 1 d . .
H8A H 0.899633 0.319581 0.818266 0.038 Uiso 1 1 calc R U
H8B H 0.748691 0.226488 0.861495 0.038 Uiso 1 1 calc R U
C9 C 0.4050(6) 0.3439(4) 0.8715(5) 0.0324(10) Uani 1 1 d . .
H9A H 0.376095 0.265421 0.865944 0.039 Uiso 1 1 calc R U
H9B H 0.290053 0.383017 0.825933 0.039 Uiso 1 1 calc R U
C10 C 0.8422(6) 0.4637(4) 1.0286(4) 0.0292(10) Uani 1 1 d . .
C11 C 0.8218(6) 0.5315(3) 0.7150(4) 0.0218(9) Uani 1 1 d . .
H11 H 0.946625 0.510960 0.770823 0.026 Uiso 1 1 calc R U
C12 C 0.8360(6) 0.4768(3) 0.5700(5) 0.0259(9) Uani 1 1 d . .
H12 H 0.829990 0.396466 0.580566 0.031 Uiso 1 1 calc R U
C13 C 0.6610(7) 0.5148(4) 0.4684(4) 0.0312(10) Uani 1 1 d . .
H13A H 0.531370 0.494500 0.505115 0.037 Uiso 1 1 calc R U
H13B H 0.670892 0.478575 0.378209 0.037 Uiso 1 1 calc R U
C14 C 0.6703(6) 0.6414(4) 0.4489(4) 0.0287(10) Uani 1 1 d . .
H14 H 0.557706 0.665738 0.383727 0.034 Uiso 1 1 calc R U
C15 C 0.8759(6) 0.6718(4) 0.3899(4) 0.0301(10) Uani 1 1 d . .
H15A H 0.887469 0.636642 0.299197 0.036 Uiso 1 1 calc R U
H15B H 0.883550 0.751081 0.376764 0.036 Uiso 1 1 calc R U
C16 C 1.0502(6) 0.6338(4) 0.4921(5) 0.0287(10) Uani 1 1 d . .
H16 H 1.181199 0.653961 0.454811 0.034 Uiso 1 1 calc R U
C17 C 1.0320(6) 0.6884(4) 0.6347(4) 0.0290(10) Uani 1 1 d . .
H17A H 1.039652 0.767960 0.624427 0.035 Uiso 1 1 calc R U
H17B H 1.144561 0.665070 0.698655 0.035 Uiso 1 1 calc R U
C18 C 0.8300(6) 0.6574(3) 0.6955(4) 0.0242(9) Uani 1 1 d . .
H18 H 0.818989 0.694027 0.786568 0.029 Uiso 1 1 calc R U
C20 C 1.0399(7) 0.5090(3) 0.5097(5) 0.0296(10) Uani 1 1 d . .
H20A H 1.152523 0.484284 0.572709 0.036 Uiso 1 1 calc R U
H20B H 1.051653 0.473394 0.419281 0.036 Uiso 1 1 calc R U
C19 C 0.6538(7) 0.6963(4) 0.5911(4) 0.0294(9) Uani 1 1 d . .
H19A H 0.523540 0.677737 0.628083 0.035 Uiso 1 1 calc R U
H19B H 0.659943 0.775780 0.580341 0.035 Uiso 1 1 calc R U

loop_
_atom_site_aniso_label
_atom_site_aniso_U_11
_atom_site_aniso_U_22
_atom_site_aniso_U_33
_atom_site_aniso_U_23
_atom_site_aniso_U_13
_atom_site_aniso_U_12
O1 0.044(2) 0.062(3) 0.056(2) -0.0097(19) -0.0015(17) -0.0040(17)
C1 0.039(2) 0.024(2) 0.020(2) -0.0042(16) 0.0008(17) -0.0102(17)
C2 0.026(2) 0.017(2) 0.020(2) 0.0022(15) 0.0013(16) -0.0044(15)
C3 0.027(2) 0.0172(19) 0.026(2) -0.0018(15) 0.0066(16) -0.0010(15)
C5 0.024(2) 0.026(2) 0.036(2) 0.0078(18) 0.0056(17) -0.0021(16)
C4 0.031(2) 0.024(2) 0.032(2) 0.0037(17) 0.0094(17) 0.0047(16)
C7 0.025(2) 0.029(2) 0.036(2) 0.0082(18) -0.0034(17) 0.0048(18)
C6 0.037(2) 0.021(2) 0.023(2) 0.0040(16) -0.0023(17) 0.0013(16)
C8 0.040(3) 0.0161(18) 0.041(3) 0.0017(18) 0.014(2) -0.0008(18)
C9 0.029(2) 0.031(2) 0.037(2) 0.0078(19) -0.0056(18) -0.0129(18)
C10 0.024(2) 0.037(3) 0.026(2) -0.0032(18) -0.0010(18) -0.0068(18)
C11 0.024(2) 0.018(2) 0.023(2) 0.0014(15) -0.0004(16) -0.0027(15)
C12 0.033(2) 0.0141(18) 0.031(2) -0.0002(16) 0.0092(17) -0.0001(15)
C13 0.036(2) 0.035(3) 0.023(2) -0.0021(18) 0.0016(18) -0.0158(18)
C14 0.025(2) 0.031(2) 0.029(2) 0.0108(17) -0.0060(16) 0.0000(18)
C15 0.034(2) 0.028(2) 0.029(2) 0.0062(17) 0.0035(17) -0.0044(18)
C16 0.024(2) 0.028(2) 0.034(2) 0.0048(17) 0.0092(17) -0.0027(17)
C17 0.031(2) 0.027(2) 0.029(2) 0.0030(18) -0.0017(17) -0.0098(18)
C18 0.027(2) 0.020(2) 0.025(2) -0.0015(16) 0.0035(16) -0.0059(16)
C20 0.031(2) 0.024(2) 0.035(2) -0.0015(18) 0.0131(18) 0.0054(16)
C19 0.031(2) 0.0210(19) 0.037(2) 0.0059(18) 0.0083(18) 0.0014(16)

loop_
_atom_type_symbol
_atom_type_description
_atom_type_scat_dispersion_real
_atom_type_scat_dispersion_imag
_atom_type_scat_source
C C 0.0033 0.0016 'International Tables Vol C Tables 4.2.6.8 and 6.1.1.4'
H H 0.0000 0.0000 'International Tables Vol C Tables 4.2.6.8 and 6.1.1.4'
O O 0.0106 0.0060 'International Tables Vol C Tables 4.2.6.8 and 6.1.1.4'

loop_
_geom_angle_atom_site_label_1
_geom_angle_atom_site_label_2
_geom_angle_atom_site_label_3
_geom_angle
C9 C1 C8 109.1(3)
C9 C1 C2 110.3(3)
C8 C1 C2 110.4(3)
C9 C1 H1 109.0
C8 C1 H1 109.0
C2 C1 H1 109.0
C11 C2 C1 115.6(3)
C11 C2 C3 111.6(3)
C1 C2 C3 107.6(3)
C11 C2 H2 107.2
C1 C2 H2 107.2
C3 C2 H2 107.2
C10 C3 C4 106.8(3)
C10 C3 C2 110.0(3)
C4 C3 C2 110.1(3)
C10 C3 H3 110.0
C4 C3 H3 110.0
C2 C3 H3 110.0
C6 C5 C9 109.7(4)
C6 C5 C4 108.9(3)
C9 C5 C4 109.1(4)
C6 C5 H5 109.7
C9 C5 H5 109.7
C4 C5 H5 109.7
C5 C4 C3 110.2(3)
C5 C4 H4A 109.6
C3 C4 H4A 109.6
C5 C4 H4B 109.6
C3 C4 H4B 109.6
H4A C4 H4B 108.1
C10 C7 C8 109.5(3)
C10 C7 C6 107.1(3)
C8 C7 C6 109.2(3)
C10 C7 H7 110.4
C8 C7 H7 110.4
C6 C7 H7 110.4
C5 C6 C7 109.8(3)
C5 C6 H6A 109.7
C7 C6 H6A 109.7
C5 C6 H6B 109.7
C7 C6 H6B 109.7
H6A C6 H6B 108.2
C1 C8 C7 109.5(3)
C1 C8 H8A 109.8
C7 C8 H8A 109.8
C1 C8 H8B 109.8
C7 C8 H8B 109.8
H8A C8 H8B 108.2
C1 C9 C5 110.4(3)
C1 C9 H9A 109.6
C5 C9 H9A 109.6
C1 C9 H9B 109.6
C5 C9 H9B 109.6
H9A C9 H9B 108.1
O1 C10 C7 124.0(4)
O1 C10 C3 123.0(4)
C7 C10 C3 112.9(3)
C2 C11 C18 113.1(3)
C2 C11 C12 115.5(3)
C18 C11 C12 108.3(3)
C2 C11 H11 106.4
C18 C11 H11 106.4
C12 C11 H11 106.4
C13 C12 C20 108.9(3)
C13 C12 C11 110.8(3)
C20 C12 C11 109.1(3)
C13 C12 H12 109.3
C20 C12 H12 109.3
C11 C12 H12 109.3
C12 C13 C14 110.0(3)
C12 C13 H13A 109.7
C14 C13 H13A 109.7
C12 C13 H13B 109.7
C14 C13 H13B 109.7
H13A C13 H13B 108.2
C19 C14 C15 109.4(4)
C19 C14 C13 108.7(3)
C15 C14 C13 108.9(4)
C19 C14 H14 109.9
C15 C14 H14 109.9
C13 C14 H14 109.9
C16 C15 C14 109.5(3)
C16 C15 H15A 109.8
C14 C15 H15A 109.8
C16 C15 H15B 109.8
C14 C15 H15B 109.8
H15A C15 H15B 108.2
C17 C16 C20 109.1(4)
C17 C16 C15 109.9(3)
C20 C16 C15 109.5(4)
C17 C16 H16 109.5
C20 C16 H16 109.5
C15 C16 H16 109.5
C16 C17 C18 110.5(3)
C16 C17 H17A 109.6
C18 C17 H17A 109.6
C16 C17 H17B 109.6
C18 C17 H17B 109.6
H17A C17 H17B 108.1
C17 C18 C11 109.1(3)
C17 C18 C19 108.2(3)
C11 C18 C19 110.4(3)
C17 C18 H18 109.7
C11 C18 H18 109.7
C19 C18 H18 109.7
C16 C20 C12 109.8(3)
C16 C20 H20A 109.7
C12 C20 H20A 109.7
C16 C20 H20B 109.7
C12 C20 H20B 109.7
H20A C20 H20B 108.2
C14 C19 C18 110.4(3)
C14 C19 H19A 109.6
C18 C19 H19A 109.6
C14 C19 H19B 109.6
C18 C19 H19B 109.6
H19A C19 H19B 108.1

loop_
_geom_bond_atom_site_label_1
_geom_bond_atom_site_label_2
_geom_bond_distance
O1 C10 1.208(5)
C1 C9 1.521(6)
C1 C8 1.528(6)
C1 C2 1.539(5)
C1 H1 0.9800
C2 C11 1.536(5)
C2 C3 1.550(5)
C2 H2 0.9800
C3 C10 1.507(6)
C3 C4 1.538(5)
C3 H3 0.9800
C5 C6 1.520(5)
C5 C9 1.522(6)
C5 C4 1.525(6)
C5 H5 0.9800
C4 H4A 0.9700
C4 H4B 0.9700
C7 C10 1.507(6)
C7 C8 1.536(6)
C7 C6 1.544(6)
C7 H7 0.9800
C6 H6A 0.9700
C6 H6B 0.9700
C8 H8A 0.9700
C8 H8B 0.9700
C9 H9A 0.9700
C9 H9B 0.9700
C11 C18 1.538(5)
C11 C12 1.538(5)
C11 H11 0.9800
C12 C13 1.525(6)
C12 C20 1.537(6)
C12 H12 0.9800
C13 C14 1.547(6)
C13 H13A 0.9700
C13 H13B 0.9700
C14 C19 1.518(6)
C14 C15 1.536(6)
C14 H14 0.9800
C15 C16 1.526(6)
C15 H15A 0.9700
C15 H15B 0.9700
C16 C17 1.522(6)
C16 C20 1.523(6)
C16 H16 0.9800
C17 C18 1.524(5)
C17 H17A 0.9700
C17 H17B 0.9700
C18 C19 1.550(5)
C18 H18 0.9800
C20 H20A 0.9700
C20 H20B 0.9700
C19 H19A 0.9700
C19 H19B 0.9700
